data_2017620
loop_
_publ_author_name
'Luo, Jian-Hai'
'Huang, Chang-Cang'
'Huang, Xi-He'
'Wang, Jin-Gen'

_publ_section_title
;
 \m~2~-Acetato-\k^2^<i>O</i>:<i>O</i>'-tris(\m~2~-ferrocenecarboxylato-\k^2^<i>O</i>:<i>O</i>')bis[(<i>N</i>,<i>N</i>-dimethylformamide-\k<i>O</i>)copper(II)].
 Corrigendum
;
_journal_coeditor_code LN3142
_journal_issue 4
_journal_name_full 'Acta Crystallographica Section C'
_journal_page_first e11
_journal_page_last e12
_journal_paper_doi 10.1107/S0108270110009443
_journal_volume 66
_journal_year 2010
_chemical_formula_iupac
;
[Cu2 Fe3 (C5 H5)3 (C2 H3 O2) (C6 H4 O2)3 (C3 H7 N O)2]0.84
[Cu2 Fe2 (C5 H5)2 (C2 H3 O2)2 (C6 H4 O2)2 (C3 H7 N O)2]0.16
;
_chemical_formula_moiety '0.84(C41 H44 Cu2 Fe3 N2 O10), 0.16(C32 H38 Cu2 Fe2 N2 O10)'
_chemical_formula_sum 'C39.57 H43.05 Cu2 Fe2.84 N2 O10'
_chemical_formula_weight 992.40
_chemical_name_systematic
;\m~2~-Acetato-\k^2^<i>O</i>:<i>O</i>'-tris(\m~2~-ferrocenecarboxylato-
\k^2^<i>O</i>:<i>O</i>')bis[(N,<i>N</i>-
dimethylformamide-\k<i>O</i>)copper(II)]--
bis(\m~2~-Acetato-\k^2^<i>O</i>:<i>O</i>')-bis(\m~2~-ferrocenecarboxylato-
\k^2^<i>O</i>:<i>O</i>')bis[(N,<i>N</i>-
dimethylformamide-\k<i>O</i>)copper(II)] (0.84/0.16)
;
_space_group_IT_number 2
_symmetry_cell_setting triclinic
_symmetry_space_group_name_Hall '-P 1'
_symmetry_space_group_name_H-M 'P -1'
_atom_sites_solution_hydrogens geom
_atom_sites_solution_primary direct
_atom_sites_solution_secondary difmap
_audit_creation_method SHELXL-97
_cell_angle_alpha 108.96(3)
_cell_angle_beta 94.57(3)
_cell_angle_gamma 110.33(3)
_cell_formula_units_Z 2
_cell_length_a 10.948(2)
_cell_length_b 13.548(3)
_cell_length_c 15.828(3)
_cell_measurement_reflns_used 14862
_cell_measurement_temperature 298.0(10)
_cell_measurement_theta_max 27.48
_cell_measurement_theta_min 3.07
_cell_volume 2032.3(10)
_computing_cell_refinement 'RAPID-AUTO (Rigaku, 1998)'
_computing_data_collection 'RAPID-AUTO (Rigaku, 1998)'
_computing_data_reduction 'RAPID-AUTO (Rigaku, 1998)'
_computing_molecular_graphics 'SHELXTL/PC (Sheldrick, 1993)'
_computing_publication_material 'SHELXL97 (Sheldrick, 2008)'
_computing_structure_refinement 'SHELXL97 (Sheldrick, 2008)'
_computing_structure_solution 'SHELXS97 (Sheldrick, 2008)'
_diffrn_ambient_temperature 298(2)
_diffrn_measured_fraction_theta_full 0.976
_diffrn_measured_fraction_theta_max 0.976
_diffrn_measurement_device_type 'Rigaku R-AXIS RAPID'
_diffrn_measurement_method oscillation
_diffrn_radiation_monochromator graphite
_diffrn_radiation_source 'rotating anode'
_diffrn_radiation_type MoK\a
_diffrn_radiation_wavelength 0.71073
_diffrn_reflns_av_R_equivalents 0.0448
_diffrn_reflns_av_sigmaI/netI 0.0610
_diffrn_reflns_limit_h_max 13
_diffrn_reflns_limit_h_min -14
_diffrn_reflns_limit_k_max 17
_diffrn_reflns_limit_k_min -17
_diffrn_reflns_limit_l_max 20
_diffrn_reflns_limit_l_min -20
_diffrn_reflns_number 19821
_diffrn_reflns_theta_full 27.48
_diffrn_reflns_theta_max 27.48
_diffrn_reflns_theta_min 3.07
_diffrn_standards_decay_% 0
_diffrn_standards_interval_time .
_diffrn_standards_number 0
_exptl_absorpt_coefficient_mu 2.079
_exptl_absorpt_correction_T_max 0.6068
_exptl_absorpt_correction_T_min 0.5668
_exptl_absorpt_correction_type multi-scan
_exptl_absorpt_process_details '(ABSCOR; Higashi, 1995)'
_exptl_crystal_colour green
_exptl_crystal_density_diffrn 1.622
_exptl_crystal_density_method 'not measured'
_exptl_crystal_description rhombic
_exptl_crystal_F_000 1012.9
_exptl_crystal_size_max 0.30
_exptl_crystal_size_mid 0.26
_exptl_crystal_size_min 0.26
_refine_diff_density_max 0.859
_refine_diff_density_min -0.756
_refine_ls_extinction_method none
_refine_ls_goodness_of_fit_ref 1.059
_refine_ls_hydrogen_treatment mixed
_refine_ls_matrix_type full
_refine_ls_number_parameters 488
_refine_ls_number_reflns 9106
_refine_ls_number_restraints 0
_refine_ls_restrained_S_all 1.059
_refine_ls_R_factor_all 0.0800
_refine_ls_R_factor_gt 0.0526
_refine_ls_shift/su_max 0.002
_refine_ls_shift/su_mean 0.000
_refine_ls_structure_factor_coef Fsqd
_refine_ls_weighting_details 'w=1/[\s^2^(Fo^2^)+(0.0721P)^2^+2.4777P] where P=(Fo^2^+2Fc^2^)/3'
_refine_ls_weighting_scheme calc
_refine_ls_wR_factor_gt 0.1338
_refine_ls_wR_factor_ref 0.1547
_reflns_number_gt 6613
_reflns_number_total 9106
_reflns_threshold_expression I>2\s(I)
_cod_data_source_file ln3142.cif
_cod_data_source_block I
_cod_database_code 2017620
_cod_database_fobs_code 2017620

loop_
_symmetry_equiv_pos_as_xyz
'x, y, z'
'-x, -y, -z'

loop_
_atom_site_type_symbol
_atom_site_label
_atom_site_fract_x
_atom_site_fract_y
_atom_site_fract_z
_atom_site_U_iso_or_equiv
_atom_site_adp_type
_atom_site_calc_flag
_atom_site_refinement_flags
_atom_site_occupancy
_atom_site_disorder_assembly
_atom_site_disorder_group
Cu Cu1 0.61217(5) 0.29677(5) 0.14850(4) 0.02986(14) Uani d . 1 . .
Cu Cu2 0.87074(5) 0.35951(5) 0.16692(3) 0.02921(14) Uani d . 1 . .
Fe Fe1 0.76657(7) 0.22835(6) 0.46340(5) 0.03879(18) Uani d . 1 . .
Fe Fe2 0.73807(8) 0.15331(6) -0.19310(5) 0.03804(18) Uani d . 1 . .
Fe Fe3 0.74858(9) 0.73109(7) 0.36605(6) 0.0403(3) Uani d P 0.841(3) . .
O O1 0.8683(3) 0.3497(3) 0.2867(2) 0.0414(8) Uani d . 1 . .
O O2 0.6557(4) 0.3313(3) 0.2818(2) 0.0431(8) Uani d . 1 . .
O O3 0.8339(3) 0.3588(3) 0.0434(2) 0.0367(7) Uani d . 1 . .
O O4 0.6113(3) 0.2709(3) 0.0187(2) 0.0389(7) Uani d . 1 . .
O O5 0.8759(3) 0.5148(3) 0.2192(2) 0.0404(8) Uani d . 1 A .
O O6 0.6552(3) 0.4596(3) 0.1752(2) 0.0368(7) Uani d . 1 A .
O O7 0.8244(3) 0.1932(3) 0.1146(2) 0.0394(8) Uani d . 1 . .
O O8 0.6111(3) 0.1451(3) 0.1261(2) 0.0414(8) Uani d . 1 . .
O O9 1.0815(3) 0.4090(3) 0.1697(3) 0.0455(8) Uani d . 1 . .
O O10 0.3985(3) 0.2433(3) 0.1349(3) 0.0476(9) Uani d . 1 . .
N N1 1.2442(5) 0.4275(5) 0.0907(5) 0.0694(16) Uani d . 1 . .
N N2 0.2139(6) 0.2184(6) 0.1952(5) 0.0739(18) Uani d . 1 . .
C C1 0.7690(5) 0.3446(4) 0.3221(3) 0.0355(10) Uani d . 1 . .
C C2 0.7866(5) 0.3564(4) 0.4189(3) 0.0411(11) Uani d . 1 . .
C C3 0.9090(6) 0.3771(4) 0.4745(4) 0.0472(12) Uani d . 1 . .
H H3 0.9892 0.3850 0.4559 0.057 Uiso calc R 1 . .
C C4 0.8875(7) 0.3833(5) 0.5623(4) 0.0571(15) Uani d . 1 . .
H H4 0.9512 0.3973 0.6120 0.069 Uiso calc R 1 . .
C C5 0.7545(7) 0.3648(5) 0.5615(4) 0.0580(16) Uani d . 1 . .
H H5 0.7137 0.3632 0.6107 0.070 Uiso calc R 1 . .
C C6 0.6911(7) 0.3489(5) 0.4742(4) 0.0531(14) Uani d . 1 . .
H H6 0.6020 0.3357 0.4562 0.064 Uiso calc R 1 . .
C C7 0.6142(7) 0.0739(6) 0.4286(5) 0.0698(18) Uani d . 1 . .
H H7 0.5253 0.0606 0.4300 0.084 Uiso calc R 1 . .
C C8 0.7122(8) 0.0912(5) 0.4995(5) 0.0707(19) Uani d . 1 . .
H H8 0.6992 0.0919 0.5571 0.085 Uiso calc R 1 . .
C C9 0.8316(8) 0.1073(5) 0.4718(5) 0.0714(19) Uani d . 1 . .
H H9 0.9122 0.1198 0.5063 0.086 Uiso calc R 1 . .
C C10 0.8077(7) 0.1012(5) 0.3807(5) 0.0696(19) Uani d . 1 . .
H H10 0.8707 0.1099 0.3446 0.084 Uiso calc R 1 . .
C C11 0.6743(7) 0.0801(5) 0.3542(4) 0.0617(16) Uani d . 1 . .
H H11 0.6322 0.0715 0.2973 0.074 Uiso calc R 1 . .
C C12 0.7186(5) 0.3072(4) -0.0067(3) 0.0307(9) Uani d . 1 . .
C C13 0.7078(5) 0.2852(4) -0.1062(3) 0.0326(9) Uani d . 1 . .
C C14 0.8151(5) 0.3259(4) -0.1484(3) 0.0395(11) Uani d . 1 . .
H H14 0.9028 0.3745 -0.1184 0.047 Uiso calc R 1 . .
C C15 0.7641(6) 0.2789(5) -0.2437(4) 0.0498(14) Uani d . 1 . .
H H15 0.8122 0.2906 -0.2879 0.060 Uiso calc R 1 . .
C C16 0.6269(6) 0.2108(5) -0.2599(3) 0.0469(13) Uani d . 1 . .
H H16 0.5693 0.1697 -0.3172 0.056 Uiso calc R 1 . .
C C17 0.5912(5) 0.2150(4) -0.1762(3) 0.0421(11) Uani d . 1 . .
H H17 0.5065 0.1784 -0.1681 0.051 Uiso calc R 1 . .
C C18 0.6870(8) 0.0107(6) -0.1635(6) 0.071(2) Uani d . 1 . .
H H18 0.6147 -0.0172 -0.1385 0.085 Uiso calc R 1 . .
C C19 0.6858(9) -0.0175(6) -0.2579(6) 0.078(2) Uani d . 1 . .
H H19 0.6130 -0.0668 -0.3061 0.094 Uiso calc R 1 . .
C C20 0.8141(9) 0.0423(6) -0.2650(4) 0.072(2) Uani d . 1 . .
H H20 0.8419 0.0398 -0.3194 0.087 Uiso calc R 1 . .
C C21 0.8944(6) 0.1070(5) -0.1770(4) 0.0565(15) Uani d . 1 . .
H H21 0.9844 0.1544 -0.1626 0.068 Uiso calc R 1 . .
C C22 0.8146(7) 0.0872(5) -0.1148(4) 0.0536(15) Uani d . 1 . .
H H22 0.8424 0.1198 -0.0514 0.064 Uiso calc R 1 . .
C C23 0.7721(5) 0.5335(4) 0.2103(3) 0.0326(9) Uani d . 1 . .
C C24 0.7902(5) 0.6548(4) 0.2446(3) 0.0401(11) Uani d P 0.159(3) A 2
H H24A 0.8598 0.6969 0.2990 0.060 Uiso calc PR 0.159(3) A 2
H H24B 0.7085 0.6603 0.2583 0.060 Uiso calc PR 0.159(3) A 2
H H24C 0.8142 0.6853 0.1985 0.060 Uiso calc PR 0.159(3) A 2
C C24A 0.7902(5) 0.6548(4) 0.2446(3) 0.0401(11) Uani d P 0.841(3) A 1
C C25 0.9057(6) 0.7480(5) 0.3030(5) 0.0447(15) Uani d P 0.841(3) A 1
H H25 0.9856 0.7445 0.3235 0.054 Uiso calc PR 0.841(3) A 1
C C26 0.8795(7) 0.8478(5) 0.3254(5) 0.0523(17) Uani d P 0.841(3) A 1
H H26 0.9388 0.9210 0.3627 0.063 Uiso calc PR 0.841(3) A 1
C C27 0.7461(7) 0.8156(5) 0.2803(5) 0.0502(16) Uani d P 0.841(3) A 1
H H27 0.7027 0.8642 0.2826 0.060 Uiso calc PR 0.841(3) A 1
C C28 0.6914(6) 0.6976(5) 0.2318(4) 0.0420(13) Uani d P 0.841(3) A 1
H H28 0.6048 0.6545 0.1970 0.050 Uiso calc PR 0.841(3) A 1
C C29 0.7962(12) 0.7066(10) 0.4817(6) 0.0900(15) Uani d P 0.841(3) A 1
H H29 0.8759 0.7025 0.5016 0.108 Uiso calc PR 0.841(3) A 1
C C30 0.7737(12) 0.8062(10) 0.5039(6) 0.0900(15) Uani d P 0.841(3) A 1
H H30 0.8331 0.8796 0.5407 0.108 Uiso calc PR 0.841(3) A 1
C C31 0.6397(11) 0.7706(10) 0.4579(6) 0.0900(15) Uani d P 0.841(3) A 1
H H31 0.5949 0.8180 0.4593 0.108 Uiso calc PR 0.841(3) A 1
C C32 0.5873(12) 0.6547(10) 0.4110(6) 0.0900(15) Uani d P 0.841(3) A 1
H H32 0.5016 0.6102 0.3752 0.108 Uiso calc PR 0.841(3) A 1
C C33 0.6851(11) 0.6166(10) 0.4267(6) 0.0900(15) Uani d P 0.841(3) A 1
H H33 0.6763 0.5414 0.4034 0.108 Uiso calc PR 0.841(3) A 1
C C34 0.7102(5) 0.1218(4) 0.1096(3) 0.0379(11) Uani d . 1 . .
C C35 0.6933(7) -0.0001(5) 0.0840(4) 0.0571(15) Uani d . 1 . .
H H35A 0.7353 -0.0087 0.1353 0.086 Uiso calc R 1 . .
H H35B 0.7340 -0.0210 0.0332 0.086 Uiso calc R 1 . .
H H35C 0.6000 -0.0484 0.0673 0.086 Uiso calc R 1 . .
C C36 1.1219(6) 0.3956(6) 0.0995(5) 0.0613(16) Uani d . 1 . .
H H36 1.0570 0.3579 0.0454 0.074 Uiso calc R 1 . .
C C37 1.3476(9) 0.4906(9) 0.1745(8) 0.1124(18) Uani d . 1 . .
H H37A 1.3150 0.4687 0.2230 0.169 Uiso calc R 1 . .
H H37B 1.3709 0.5705 0.1907 0.169 Uiso calc R 1 . .
H H37C 1.4250 0.4740 0.1649 0.169 Uiso calc R 1 . .
C C38 1.2923(9) 0.4145(9) 0.0108(8) 0.1124(18) Uani d . 1 . .
H H38A 1.2195 0.3666 -0.0411 0.169 Uiso calc R 1 . .
H H38B 1.3558 0.3804 0.0113 0.169 Uiso calc R 1 . .
H H38C 1.3348 0.4876 0.0071 0.169 Uiso calc R 1 . .
C C39 0.3430(7) 0.2543(6) 0.1983(5) 0.0658(19) Uani d . 1 . .
H H39 0.3983 0.2929 0.2564 0.079 Uiso calc R 1 . .
C C40 0.1220(9) 0.1502(9) 0.1024(8) 0.1124(18) Uani d . 1 . .
H H40A 0.1665 0.1701 0.0569 0.169 Uiso calc R 1 . .
H H40B 0.0431 0.1660 0.1017 0.169 Uiso calc R 1 . .
H H40C 0.0978 0.0707 0.0895 0.169 Uiso calc R 1 . .
C C41 0.1496(9) 0.2281(9) 0.2681(8) 0.1124(18) Uani d . 1 . .
H H41A 0.2142 0.2770 0.3243 0.169 Uiso calc R 1 . .
H H41B 0.1049 0.1543 0.2699 0.169 Uiso calc R 1 . .
H H41C 0.0855 0.2597 0.2602 0.169 Uiso calc R 1 . .

loop_
_atom_site_aniso_label
_atom_site_aniso_U_11
_atom_site_aniso_U_22
_atom_site_aniso_U_33
_atom_site_aniso_U_12
_atom_site_aniso_U_13
_atom_site_aniso_U_23
Cu1 0.0293(3) 0.0306(3) 0.0315(3) 0.0123(2) 0.0110(2) 0.0125(2)
Cu2 0.0289(3) 0.0306(3) 0.0299(3) 0.0126(2) 0.0083(2) 0.0122(2)
Fe1 0.0465(4) 0.0343(4) 0.0343(3) 0.0125(3) 0.0078(3) 0.0154(3)
Fe2 0.0541(4) 0.0346(4) 0.0327(3) 0.0221(3) 0.0129(3) 0.0160(3)
Fe3 0.0409(5) 0.0372(5) 0.0408(5) 0.0199(4) 0.0110(4) 0.0070(4)
O1 0.046(2) 0.049(2) 0.0321(16) 0.0203(17) 0.0112(15) 0.0180(15)
O2 0.051(2) 0.052(2) 0.0330(16) 0.0232(18) 0.0158(16) 0.0192(15)
O3 0.0376(18) 0.0415(18) 0.0301(15) 0.0127(15) 0.0067(14) 0.0156(14)
O4 0.0412(18) 0.0443(19) 0.0301(15) 0.0158(16) 0.0105(14) 0.0134(14)
O5 0.0444(19) 0.0318(17) 0.0453(18) 0.0175(16) 0.0141(16) 0.0113(15)
O6 0.0375(18) 0.0305(16) 0.0416(17) 0.0149(15) 0.0080(15) 0.0114(14)
O7 0.0414(19) 0.0297(17) 0.0489(19) 0.0151(15) 0.0158(16) 0.0145(15)
O8 0.0400(18) 0.0312(17) 0.056(2) 0.0132(15) 0.0191(17) 0.0193(16)
O9 0.0350(18) 0.051(2) 0.054(2) 0.0163(17) 0.0155(17) 0.0235(18)
O10 0.0340(18) 0.048(2) 0.067(2) 0.0182(17) 0.0218(18) 0.0240(19)
N1 0.047(3) 0.069(4) 0.113(5) 0.028(3) 0.041(3) 0.048(4)
N2 0.062(3) 0.099(5) 0.119(5) 0.055(3) 0.055(4) 0.080(4)
C1 0.047(3) 0.032(2) 0.031(2) 0.017(2) 0.008(2) 0.0142(19)
C2 0.054(3) 0.042(3) 0.031(2) 0.019(2) 0.009(2) 0.017(2)
C3 0.055(3) 0.031(3) 0.046(3) 0.004(2) -0.001(2) 0.019(2)
C4 0.080(4) 0.037(3) 0.039(3) 0.011(3) -0.003(3) 0.012(2)
C5 0.097(5) 0.060(4) 0.034(3) 0.044(4) 0.022(3) 0.023(3)
C6 0.075(4) 0.066(4) 0.043(3) 0.046(3) 0.025(3) 0.029(3)
C7 0.055(4) 0.055(4) 0.080(5) 0.003(3) 0.010(4) 0.024(3)
C8 0.104(6) 0.047(4) 0.059(4) 0.019(4) 0.017(4) 0.029(3)
C9 0.090(5) 0.045(3) 0.080(5) 0.035(4) 0.002(4) 0.019(3)
C10 0.077(5) 0.045(3) 0.081(5) 0.024(3) 0.037(4) 0.013(3)
C11 0.073(4) 0.044(3) 0.045(3) 0.009(3) 0.000(3) 0.005(3)
C12 0.039(2) 0.025(2) 0.032(2) 0.016(2) 0.008(2) 0.0124(17)
C13 0.043(3) 0.033(2) 0.030(2) 0.019(2) 0.010(2) 0.0165(18)
C14 0.051(3) 0.034(2) 0.042(3) 0.018(2) 0.017(2) 0.022(2)
C15 0.082(4) 0.050(3) 0.043(3) 0.038(3) 0.031(3) 0.032(3)
C16 0.064(4) 0.047(3) 0.032(2) 0.024(3) 0.004(2) 0.017(2)
C17 0.047(3) 0.042(3) 0.042(3) 0.019(2) 0.008(2) 0.020(2)
C18 0.081(5) 0.050(4) 0.116(6) 0.036(4) 0.043(5) 0.058(4)
C19 0.091(6) 0.042(3) 0.089(5) 0.034(4) -0.014(5) 0.009(3)
C20 0.125(7) 0.072(5) 0.050(3) 0.069(5) 0.036(4) 0.025(3)
C21 0.059(4) 0.056(4) 0.069(4) 0.034(3) 0.018(3) 0.028(3)
C22 0.081(4) 0.057(3) 0.051(3) 0.045(4) 0.025(3) 0.034(3)
C23 0.041(3) 0.033(2) 0.030(2) 0.019(2) 0.013(2) 0.0128(18)
C24 0.047(3) 0.028(2) 0.046(3) 0.017(2) 0.016(2) 0.011(2)
C24A 0.047(3) 0.028(2) 0.046(3) 0.017(2) 0.016(2) 0.011(2)
C25 0.036(3) 0.034(3) 0.062(4) 0.016(3) 0.016(3) 0.012(3)
C26 0.047(4) 0.026(3) 0.077(5) 0.011(3) 0.019(3) 0.013(3)
C27 0.062(4) 0.033(3) 0.063(4) 0.026(3) 0.015(3) 0.020(3)
C28 0.046(3) 0.039(3) 0.043(3) 0.021(3) 0.006(3) 0.014(3)
C29 0.117(4) 0.111(4) 0.069(3) 0.063(3) 0.055(3) 0.040(3)
C30 0.117(4) 0.111(4) 0.069(3) 0.063(3) 0.055(3) 0.040(3)
C31 0.117(4) 0.111(4) 0.069(3) 0.063(3) 0.055(3) 0.040(3)
C32 0.117(4) 0.111(4) 0.069(3) 0.063(3) 0.055(3) 0.040(3)
C33 0.117(4) 0.111(4) 0.069(3) 0.063(3) 0.055(3) 0.040(3)
C34 0.053(3) 0.030(2) 0.033(2) 0.015(2) 0.015(2) 0.0140(19)
C35 0.073(4) 0.034(3) 0.073(4) 0.025(3) 0.029(3) 0.024(3)
C36 0.049(3) 0.063(4) 0.084(4) 0.026(3) 0.025(3) 0.036(4)
C37 0.087(3) 0.123(4) 0.180(5) 0.065(3) 0.071(4) 0.087(4)
C38 0.087(3) 0.123(4) 0.180(5) 0.065(3) 0.071(4) 0.087(4)
C39 0.071(4) 0.080(5) 0.092(5) 0.048(4) 0.049(4) 0.062(4)
C40 0.087(3) 0.123(4) 0.180(5) 0.065(3) 0.071(4) 0.087(4)
C41 0.087(3) 0.123(4) 0.180(5) 0.065(3) 0.071(4) 0.087(4)

loop_
_atom_type_symbol
_atom_type_description
_atom_type_scat_dispersion_real
_atom_type_scat_dispersion_imag
_atom_type_scat_source
C C 0.0033 0.0016
; International Tables for Crystallography (1992).
Vol. C, Tables 4.2.6.8 and 6.1.1.4
;
H H 0.0000 0.0000
; International Tables for Crystallography (1992).
Vol. C, Tables 4.2.6.8 and 6.1.1.4
;
Cu Cu 0.3201 1.2651
; International Tables for Crystallography (1992).
Vol. C, Tables 4.2.6.8 and 6.1.1.4
;
Fe Fe 0.3463 0.8444
; International Tables for Crystallography (1992).
Vol. C, Tables 4.2.6.8 and 6.1.1.4
;
N N 0.0061 0.0033
; International Tables for Crystallography (1992).
Vol. C, Tables 4.2.6.8 and 6.1.1.4
;
O O 0.0106 0.0060
; International Tables for Crystallography (1992).
Vol. C, Tables 4.2.6.8 and 6.1.1.4
;

loop_
_geom_angle_atom_site_label_1
_geom_angle_atom_site_label_2
_geom_angle_atom_site_label_3
_geom_angle_site_symmetry_1
_geom_angle_site_symmetry_3
_geom_angle
_geom_angle_publ_flag
O8 Cu1 O4 . . 89.62(15) ?
O8 Cu1 O6 . . 167.71(14) ?
O4 Cu1 O6 . . 89.72(14) ?
O8 Cu1 O2 . . 88.45(15) ?
O4 Cu1 O2 . . 167.38(14) ?
O6 Cu1 O2 . . 89.52(15) ?
O8 Cu1 O10 . . 95.03(14) ?
O4 Cu1 O10 . . 96.21(15) ?
O6 Cu1 O10 . . 97.24(14) ?
O2 Cu1 O10 . . 96.38(15) ?
O8 Cu1 Cu2 . . 84.27(11) ?
O4 Cu1 Cu2 . . 84.57(10) ?
O6 Cu1 Cu2 . . 83.45(10) ?
O2 Cu1 Cu2 . . 82.84(11) ?
O10 Cu1 Cu2 . . 178.96(11) ?
O1 Cu2 O3 . . 168.39(14) ?
O1 Cu2 O5 . . 89.35(15) ?
O3 Cu2 O5 . . 89.87(15) ?
O1 Cu2 O7 . . 88.18(15) ?
O3 Cu2 O7 . . 90.15(15) ?
O5 Cu2 O7 . . 167.76(14) ?
O1 Cu2 O9 . . 99.79(15) ?
O3 Cu2 O9 . . 91.81(14) ?
O5 Cu2 O9 . . 96.54(15) ?
O7 Cu2 O9 . . 95.69(14) ?
O1 Cu2 Cu1 . . 85.09(11) ?
O3 Cu2 Cu1 . . 83.30(10) ?
O5 Cu2 Cu1 . . 84.32(11) ?
O7 Cu2 Cu1 . . 83.52(10) ?
O9 Cu2 Cu1 . . 175.04(10) ?
C10 Fe1 C3 . . 108.2(3) ?
C10 Fe1 C11 . . 40.2(3) ?
C3 Fe1 C11 . . 130.6(2) ?
C10 Fe1 C2 . . 114.8(3) ?
C3 Fe1 C2 . . 41.4(2) ?
C11 Fe1 C2 . . 107.5(2) ?
C10 Fe1 C8 . . 67.5(3) ?
C3 Fe1 C8 . . 148.4(3) ?
C11 Fe1 C8 . . 67.5(3) ?
C2 Fe1 C8 . . 170.0(3) ?
C10 Fe1 C7 . . 67.7(3) ?
C3 Fe1 C7 . . 169.9(3) ?
C11 Fe1 C7 . . 40.5(3) ?
C2 Fe1 C7 . . 130.8(3) ?
C8 Fe1 C7 . . 40.0(3) ?
C10 Fe1 C9 . . 40.9(3) ?
C3 Fe1 C9 . . 116.0(3) ?
C11 Fe1 C9 . . 68.1(3) ?
C2 Fe1 C9 . . 147.9(3) ?
C8 Fe1 C9 . . 39.7(3) ?
C7 Fe1 C9 . . 67.6(3) ?
C10 Fe1 C6 . . 147.5(3) ?
C3 Fe1 C6 . . 68.5(3) ?
C11 Fe1 C6 . . 116.1(3) ?
C2 Fe1 C6 . . 40.7(2) ?
C8 Fe1 C6 . . 132.5(3) ?
C7 Fe1 C6 . . 109.6(3) ?
C9 Fe1 C6 . . 170.6(3) ?
C10 Fe1 C5 . . 170.4(3) ?
C3 Fe1 C5 . . 67.6(3) ?
C11 Fe1 C5 . . 149.0(3) ?
C2 Fe1 C5 . . 68.2(2) ?
C8 Fe1 C5 . . 111.2(3) ?
C7 Fe1 C5 . . 117.8(3) ?
C9 Fe1 C5 . . 132.1(3) ?
C6 Fe1 C5 . . 40.4(2) ?
C10 Fe1 C4 . . 131.8(3) ?
C3 Fe1 C4 . . 40.5(2) ?
C11 Fe1 C4 . . 169.8(3) ?
C2 Fe1 C4 . . 68.6(2) ?
C8 Fe1 C4 . . 117.7(3) ?
C7 Fe1 C4 . . 148.9(3) ?
C9 Fe1 C4 . . 109.8(3) ?
C6 Fe1 C4 . . 67.7(3) ?
C5 Fe1 C4 . . 39.6(3) ?
C13 Fe2 C22 . . 106.6(2) ?
C13 Fe2 C14 . . 41.31(18) ?
C22 Fe2 C14 . . 115.8(2) ?
C13 Fe2 C18 . . 116.5(2) ?
C22 Fe2 C18 . . 39.9(3) ?
C14 Fe2 C18 . . 149.0(3) ?
C13 Fe2 C20 . . 166.5(3) ?
C22 Fe2 C20 . . 67.3(2) ?
C14 Fe2 C20 . . 129.1(3) ?
C18 Fe2 C20 . . 67.2(3) ?
C13 Fe2 C21 . . 127.7(2) ?
C22 Fe2 C21 . . 40.1(2) ?
C14 Fe2 C21 . . 107.0(2) ?
C18 Fe2 C21 . . 67.3(3) ?
C20 Fe2 C21 . . 40.1(3) ?
C13 Fe2 C19 . . 150.7(3) ?
C22 Fe2 C19 . . 67.6(3) ?
C14 Fe2 C19 . . 167.8(3) ?
C18 Fe2 C19 . . 40.5(3) ?
C20 Fe2 C19 . . 39.9(3) ?
C21 Fe2 C19 . . 67.5(3) ?
C13 Fe2 C16 . . 67.92(19) ?
C22 Fe2 C16 . . 167.9(2) ?
C14 Fe2 C16 . . 67.9(2) ?
C18 Fe2 C16 . . 131.6(3) ?
C20 Fe2 C16 . . 120.4(2) ?
C21 Fe2 C16 . . 151.7(2) ?
C19 Fe2 C16 . . 111.4(3) ?
C13 Fe2 C15 . . 68.55(19) ?
C22 Fe2 C15 . . 149.3(3) ?
C14 Fe2 C15 . . 40.4(2) ?
C18 Fe2 C15 . . 169.9(3) ?
C20 Fe2 C15 . . 110.1(2) ?
C21 Fe2 C15 . . 117.5(3) ?
C19 Fe2 C15 . . 131.2(3) ?
C16 Fe2 C15 . . 40.3(2) ?
C13 Fe2 C17 . . 40.7(2) ?
C22 Fe2 C17 . . 129.1(2) ?
C14 Fe2 C17 . . 68.6(2) ?
C18 Fe2 C17 . . 109.5(2) ?
C20 Fe2 C17 . . 152.3(3) ?
C21 Fe2 C17 . . 166.5(2) ?
C19 Fe2 C17 . . 119.3(3) ?
C16 Fe2 C17 . . 39.9(2) ?
C15 Fe2 C17 . . 68.0(2) ?
C31 Fe3 C28 . . 122.9(4) ?
C31 Fe3 C29 . . 67.1(4) ?
C28 Fe3 C29 . . 159.8(4) ?
C31 Fe3 C32 . . 39.9(4) ?
C28 Fe3 C32 . . 108.7(4) ?
C29 Fe3 C32 . . 66.6(4) ?
C31 Fe3 C33 . . 66.7(4) ?
C28 Fe3 C33 . . 124.9(4) ?
C29 Fe3 C33 . . 39.0(4) ?
C32 Fe3 C33 . . 39.7(4) ?
C31 Fe3 C30 . . 41.2(4) ?
C28 Fe3 C30 . . 158.7(3) ?
C29 Fe3 C30 . . 40.2(4) ?
C32 Fe3 C30 . . 68.3(4) ?
C33 Fe3 C30 . . 67.2(4) ?
C31 Fe3 C25 . . 159.4(4) ?
C28 Fe3 C25 . . 68.4(3) ?
C29 Fe3 C25 . . 108.4(4) ?
C32 Fe3 C25 . . 158.9(3) ?
C33 Fe3 C25 . . 123.5(3) ?
C30 Fe3 C25 . . 122.2(4) ?
C31 Fe3 C27 . . 108.2(4) ?
C28 Fe3 C27 . . 40.4(2) ?
C29 Fe3 C27 . . 158.8(4) ?
C32 Fe3 C27 . . 124.1(4) ?
C33 Fe3 C27 . . 160.2(4) ?
C30 Fe3 C27 . . 122.5(4) ?
C25 Fe3 C27 . . 68.3(3) ?
C31 Fe3 C26 . . 123.5(4) ?
C28 Fe3 C26 . . 68.3(3) ?
C29 Fe3 C26 . . 123.2(4) ?
C32 Fe3 C26 . . 159.6(3) ?
C33 Fe3 C26 . . 158.4(4) ?
C30 Fe3 C26 . . 106.8(4) ?
C25 Fe3 C26 . . 40.6(2) ?
C27 Fe3 C26 . . 40.6(3) ?
C1 O1 Cu2 . . 121.7(3) ?
C1 O2 Cu1 . . 121.9(3) ?
C12 O3 Cu2 . . 121.7(3) ?
C12 O4 Cu1 . . 120.6(3) ?
C23 O5 Cu2 . . 121.2(3) ?
C23 O6 Cu1 . . 121.5(3) ?
C34 O7 Cu2 . . 121.8(3) ?
C34 O8 Cu1 . . 122.4(3) ?
C36 O9 Cu2 . . 120.8(4) ?
C39 O10 Cu1 . . 124.7(5) ?
C36 N1 C38 . . 128.5(8) ?
C36 N1 C37 . . 117.1(7) ?
C38 N1 C37 . . 114.3(7) ?
C39 N2 C41 . . 128.1(8) ?
C39 N2 C40 . . 117.2(6) ?
C41 N2 C40 . . 114.5(7) ?
O1 C1 O2 . . 125.4(4) ?
O1 C1 C2 . . 116.7(4) ?
O2 C1 C2 . . 117.9(4) ?
C6 C2 C3 . . 106.7(4) ?
C6 C2 C1 . . 128.8(5) ?
C3 C2 C1 . . 124.5(5) ?
C6 C2 Fe1 . . 70.1(3) ?
C3 C2 Fe1 . . 68.9(3) ?
C1 C2 Fe1 . . 125.4(3) ?
C4 C3 C2 . . 108.3(5) ?
C4 C3 Fe1 . . 71.1(3) ?
C2 C3 Fe1 . . 69.7(3) ?
C4 C3 H3 . . 125.8 ?
C2 C3 H3 . . 125.8 ?
Fe1 C3 H3 . . 124.9 ?
C5 C4 C3 . . 107.9(5) ?
C5 C4 Fe1 . . 69.9(4) ?
C3 C4 Fe1 . . 68.4(3) ?
C5 C4 H4 . . 126.0 ?
C3 C4 H4 . . 126.0 ?
Fe1 C4 H4 . . 127.2 ?
C4 C5 C6 . . 109.0(5) ?
C4 C5 Fe1 . . 70.5(3) ?
C6 C5 Fe1 . . 69.6(3) ?
C4 C5 H5 . . 125.5 ?
C6 C5 H5 . . 125.5 ?
Fe1 C5 H5 . . 126.1 ?
C5 C6 C2 . . 108.0(5) ?
C5 C6 Fe1 . . 70.1(3) ?
C2 C6 Fe1 . . 69.2(3) ?
C5 C6 H6 . . 126.0 ?
C2 C6 H6 . . 126.0 ?
Fe1 C6 H6 . . 126.3 ?
C8 C7 C11 . . 107.4(6) ?
C8 C7 Fe1 . . 69.7(4) ?
C11 C7 Fe1 . . 69.3(4) ?
C8 C7 H7 . . 126.3 ?
C11 C7 H7 . . 126.3 ?
Fe1 C7 H7 . . 126.2 ?
C9 C8 C7 . . 109.7(6) ?
C9 C8 Fe1 . . 70.5(4) ?
C7 C8 Fe1 . . 70.4(4) ?
C9 C8 H8 . . 125.2 ?
C7 C8 H8 . . 125.2 ?
Fe1 C8 H8 . . 125.5 ?
C8 C9 C10 . . 106.7(7) ?
C8 C9 Fe1 . . 69.7(4) ?
C10 C9 Fe1 . . 68.6(4) ?
C8 C9 H9 . . 126.6 ?
C10 C9 H9 . . 126.6 ?
Fe1 C9 H9 . . 126.6 ?
C11 C10 C9 . . 108.5(6) ?
C11 C10 Fe1 . . 70.4(4) ?
C9 C10 Fe1 . . 70.5(4) ?
C11 C10 H10 . . 125.8 ?
C9 C10 H10 . . 125.8 ?
Fe1 C10 H10 . . 125.0 ?
C10 C11 C7 . . 107.8(6) ?
C10 C11 Fe1 . . 69.4(4) ?
C7 C11 Fe1 . . 70.2(4) ?
C10 C11 H11 . . 126.1 ?
C7 C11 H11 . . 126.1 ?
Fe1 C11 H11 . . 125.9 ?
O3 C12 O4 . . 126.4(4) ?
O3 C12 C13 . . 116.9(4) ?
O4 C12 C13 . . 116.7(4) ?
C17 C13 C14 . . 107.8(4) ?
C17 C13 C12 . . 126.1(4) ?
C14 C13 C12 . . 126.0(4) ?
C17 C13 Fe2 . . 70.8(3) ?
C14 C13 Fe2 . . 69.8(3) ?
C12 C13 Fe2 . . 122.2(3) ?
C15 C14 C13 . . 107.7(5) ?
C15 C14 Fe2 . . 70.4(3) ?
C13 C14 Fe2 . . 68.8(3) ?
C15 C14 H14 . . 126.2 ?
C13 C14 H14 . . 126.2 ?
Fe2 C14 H14 . . 126.1 ?
C14 C15 C16 . . 107.7(4) ?
C14 C15 Fe2 . . 69.2(3) ?
C16 C15 Fe2 . . 69.8(3) ?
C14 C15 H15 . . 126.2 ?
C16 C15 H15 . . 126.2 ?
Fe2 C15 H15 . . 126.4 ?
C17 C16 C15 . . 109.2(5) ?
C17 C16 Fe2 . . 70.2(3) ?
C15 C16 Fe2 . . 69.9(3) ?
C17 C16 H16 . . 125.4 ?
C15 C16 H16 . . 125.4 ?
Fe2 C16 H16 . . 126.1 ?
C16 C17 C13 . . 107.6(5) ?
C16 C17 Fe2 . . 69.9(3) ?
C13 C17 Fe2 . . 68.4(3) ?
C16 C17 H17 . . 126.2 ?
C13 C17 H17 . . 126.2 ?
Fe2 C17 H17 . . 127.0 ?
C22 C18 C19 . . 108.1(6) ?
C22 C18 Fe2 . . 69.8(3) ?
C19 C18 Fe2 . . 70.0(4) ?
C22 C18 H18 . . 125.9 ?
C19 C18 H18 . . 125.9 ?
Fe2 C18 H18 . . 125.8 ?
C20 C19 C18 . . 107.1(7) ?
C20 C19 Fe2 . . 69.9(4) ?
C18 C19 Fe2 . . 69.4(4) ?
C20 C19 H19 . . 126.5 ?
C18 C19 H19 . . 126.5 ?
Fe2 C19 H19 . . 125.8 ?
C19 C20 C21 . . 108.9(6) ?
C19 C20 Fe2 . . 70.3(4) ?
C21 C20 Fe2 . . 70.1(3) ?
C19 C20 H20 . . 125.6 ?
C21 C20 H20 . . 125.6 ?
Fe2 C20 H20 . . 125.7 ?
C22 C21 C20 . . 107.4(6) ?
C22 C21 Fe2 . . 69.5(3) ?
C20 C21 Fe2 . . 69.8(4) ?
C22 C21 H21 . . 126.3 ?
C20 C21 H21 . . 126.3 ?
Fe2 C21 H21 . . 126.0 ?
C18 C22 C21 . . 108.5(6) ?
C18 C22 Fe2 . . 70.3(4) ?
C21 C22 Fe2 . . 70.4(3) ?
C18 C22 H22 . . 125.7 ?
C21 C22 H22 . . 125.7 ?
Fe2 C22 H22 . . 125.1 ?
O5 C23 O6 . . 126.2(4) ?
O5 C23 C24 . . 116.3(4) ?
O6 C23 C24 . . 117.5(4) ?
C23 C24 H24A . . 109.5 ?
C23 C24 H24B . . 109.5 ?
H24A C24 H24B . . 109.5 ?
C23 C24 H24C . . 109.5 ?
H24A C24 H24C . . 109.5 ?
H24B C24 H24C . . 109.5 ?
C26 C25 Fe3 . . 70.2(3) ?
C26 C25 H25 . . 125.7 ?
Fe3 C25 H25 . . 126.0 ?
C25 C26 C27 . . 107.5(6) ?
C25 C26 Fe3 . . 69.2(4) ?
C27 C26 Fe3 . . 69.4(4) ?
C25 C26 H26 . . 126.2 ?
C27 C26 H26 . . 126.2 ?
Fe3 C26 H26 . . 126.6 ?
C28 C27 C26 . . 108.0(5) ?
C28 C27 Fe3 . . 68.9(4) ?
C26 C27 Fe3 . . 69.9(4) ?
C28 C27 H27 . . 126.0 ?
C26 C27 H27 . . 126.0 ?
Fe3 C27 H27 . . 126.8 ?
C27 C28 Fe3 . . 70.8(4) ?
C27 C28 H28 . . 125.7 ?
Fe3 C28 H28 . . 125.1 ?
C33 C29 C30 . . 110.1(11) ?
C33 C29 Fe3 . . 70.9(6) ?
C30 C29 Fe3 . . 70.4(6) ?
C33 C29 H29 . . 125.0 ?
C30 C29 H29 . . 125.0 ?
Fe3 C29 H29 . . 125.3 ?
C29 C30 C31 . . 104.7(11) ?
C29 C30 Fe3 . . 69.5(5) ?
C31 C30 Fe3 . . 68.4(5) ?
C29 C30 H30 . . 127.7 ?
C31 C30 H30 . . 127.7 ?
Fe3 C30 H30 . . 126.0 ?
C32 C31 C30 . . 108.9(10) ?
C32 C31 Fe3 . . 70.7(5) ?
C30 C31 Fe3 . . 70.4(5) ?
C32 C31 H31 . . 125.5 ?
C30 C31 H31 . . 125.5 ?
Fe3 C31 H31 . . 125.0 ?
C31 C32 C33 . . 107.4(11) ?
C31 C32 Fe3 . . 69.4(6) ?
C33 C32 Fe3 . . 70.4(6) ?
C31 C32 H32 . . 126.3 ?
C33 C32 H32 . . 126.3 ?
Fe3 C32 H32 . . 125.5 ?
C29 C33 C32 . . 108.9(11) ?
C29 C33 Fe3 . . 70.1(7) ?
C32 C33 Fe3 . . 69.9(6) ?
C29 C33 H33 . . 125.6 ?
C32 C33 H33 . . 125.6 ?
Fe3 C33 H33 . . 126.1 ?
O8 C34 O7 . . 125.1(4) ?
O8 C34 C35 . . 117.7(5) ?
O7 C34 C35 . . 117.1(5) ?
C34 C35 H35A . . 109.5 ?
C34 C35 H35B . . 109.5 ?
H35A C35 H35B . . 109.5 ?
C34 C35 H35C . . 109.5 ?
H35A C35 H35C . . 109.5 ?
H35B C35 H35C . . 109.5 ?
O9 C36 N1 . . 127.8(7) ?
O9 C36 H36 . . 116.1 ?
N1 C36 H36 . . 116.1 ?
N1 C37 H37A . . 109.5 ?
N1 C37 H37B . . 109.5 ?
H37A C37 H37B . . 109.5 ?
N1 C37 H37C . . 109.5 ?
H37A C37 H37C . . 109.5 ?
H37B C37 H37C . . 109.5 ?
N1 C38 H38A . . 109.5 ?
N1 C38 H38B . . 109.5 ?
H38A C38 H38B . . 109.5 ?
N1 C38 H38C . . 109.5 ?
H38A C38 H38C . . 109.5 ?
H38B C38 H38C . . 109.5 ?
O10 C39 N2 . . 127.9(8) ?
O10 C39 H39 . . 116.0 ?
N2 C39 H39 . . 116.0 ?
N2 C40 H40A . . 109.5 ?
N2 C40 H40B . . 109.5 ?
H40A C40 H40B . . 109.5 ?
N2 C40 H40C . . 109.5 ?
H40A C40 H40C . . 109.5 ?
H40B C40 H40C . . 109.5 ?
N2 C41 H41A . . 109.5 ?
N2 C41 H41B . . 109.5 ?
H41A C41 H41B . . 109.5 ?
N2 C41 H41C . . 109.5 ?
H41A C41 H41C . . 109.5 ?
H41B C41 H41C . . 109.5 ?

loop_
_geom_bond_atom_site_label_1
_geom_bond_atom_site_label_2
_geom_bond_site_symmetry_2
_geom_bond_distance
_geom_bond_publ_flag
Cu1 O8 . 1.964(3) ?
Cu1 O4 . 1.968(3) ?
Cu1 O6 . 1.977(3) ?
Cu1 O2 . 1.986(3) ?
Cu1 O10 . 2.164(3) ?
Cu1 Cu2 . 2.6185(10) ?
Cu2 O1 . 1.945(3) ?
Cu2 O3 . 1.961(3) ?
Cu2 O5 . 1.972(3) ?
Cu2 O7 . 1.986(3) ?
Cu2 O9 . 2.160(3) ?
Fe1 C10 . 2.013(6) ?
Fe1 C3 . 2.016(5) ?
Fe1 C11 . 2.025(6) ?
Fe1 C2 . 2.027(5) ?
Fe1 C8 . 2.027(6) ?
Fe1 C7 . 2.036(7) ?
Fe1 C9 . 2.037(6) ?
Fe1 C6 . 2.039(6) ?
Fe1 C5 . 2.046(6) ?
Fe1 C4 . 2.052(6) ?
Fe2 C13 . 2.020(4) ?
Fe2 C22 . 2.030(5) ?
Fe2 C14 . 2.034(5) ?
Fe2 C18 . 2.036(6) ?
Fe2 C20 . 2.039(6) ?
Fe2 C21 . 2.042(6) ?
Fe2 C19 . 2.044(6) ?
Fe2 C16 . 2.048(5) ?
Fe2 C15 . 2.050(5) ?
Fe2 C17 . 2.052(5) ?
Fe3 C31 . 2.009(8) ?
Fe3 C28 . 2.020(6) ?
Fe3 C29 . 2.023(10) ?
Fe3 C32 . 2.026(10) ?
Fe3 C33 . 2.033(11) ?
Fe3 C30 . 2.035(9) ?
Fe3 C25 . 2.038(6) ?
Fe3 C27 . 2.044(7) ?
Fe3 C26 . 2.051(7) ?
O1 C1 . 1.253(6) ?
O2 C1 . 1.273(6) ?
O3 C12 . 1.256(6) ?
O4 C12 . 1.259(5) ?
O5 C23 . 1.255(5) ?
O6 C23 . 1.258(6) ?
O7 C34 . 1.265(6) ?
O8 C34 . 1.254(6) ?
O9 C36 . 1.211(7) ?
O10 C39 . 1.209(7) ?
N1 C36 . 1.290(7) ?
N1 C38 . 1.391(10) ?
N1 C37 . 1.457(12) ?
N2 C39 . 1.317(8) ?
N2 C41 . 1.392(10) ?
N2 C40 . 1.502(13) ?
C1 C2 . 1.477(6) ?
C2 C6 . 1.415(7) ?
C2 C3 . 1.428(8) ?
C3 C4 . 1.408(8) ?
C3 H3 . 0.9300 ?
C4 C5 . 1.388(10) ?
C4 H4 . 0.9300 ?
C5 C6 . 1.409(8) ?
C5 H5 . 0.9300 ?
C6 H6 . 0.9300 ?
C7 C8 . 1.388(10) ?
C7 C11 . 1.406(9) ?
C7 H7 . 0.9300 ?
C8 C9 . 1.381(11) ?
C8 H8 . 0.9300 ?
C9 C10 . 1.415(10) ?
C9 H9 . 0.9300 ?
C10 C11 . 1.387(10) ?
C10 H10 . 0.9300 ?
C11 H11 . 0.9300 ?
C12 C13 . 1.490(6) ?
C13 C17 . 1.418(7) ?
C13 C14 . 1.430(6) ?
C14 C15 . 1.409(7) ?
C14 H14 . 0.9300 ?
C15 C16 . 1.413(8) ?
C15 H15 . 0.9300 ?
C16 C17 . 1.400(7) ?
C16 H16 . 0.9300 ?
C17 H17 . 0.9300 ?
C18 C22 . 1.387(10) ?
C18 C19 . 1.414(11) ?
C18 H18 . 0.9300 ?
C19 C20 . 1.392(11) ?
C19 H19 . 0.9300 ?
C20 C21 . 1.399(9) ?
C20 H20 . 0.9300 ?
C21 C22 . 1.397(8) ?
C21 H21 . 0.9300 ?
C22 H22 . 0.9300 ?
C23 C24 . 1.487(6) ?
C24 H24A . 0.9600 ?
C24 H24B . 0.9600 ?
C24 H24C . 0.9600 ?
C25 C26 . 1.419(8) ?
C25 H25 . 0.9300 ?
C26 C27 . 1.422(10) ?
C26 H26 . 0.9300 ?
C27 C28 . 1.403(9) ?
C27 H27 . 0.9300 ?
C28 H28 . 0.9300 ?
C29 C33 . 1.354(15) ?
C29 C30 . 1.393(14) ?
C29 H29 . 0.9300 ?
C30 C31 . 1.423(14) ?
C30 H30 . 0.9300 ?
C31 C32 . 1.377(14) ?
C31 H31 . 0.9300 ?
C32 C33 . 1.379(14) ?
C32 H32 . 0.9300 ?
C33 H33 . 0.9300 ?
C34 C35 . 1.507(7) ?
C35 H35A . 0.9600 ?
C35 H35B . 0.9600 ?
C35 H35C . 0.9600 ?
C36 H36 . 0.9300 ?
C37 H37A . 0.9600 ?
C37 H37B . 0.9600 ?
C37 H37C . 0.9600 ?
C38 H38A . 0.9600 ?
C38 H38B . 0.9600 ?
C38 H38C . 0.9600 ?
C39 H39 . 0.9300 ?
C40 H40A . 0.9600 ?
C40 H40B . 0.9600 ?
C40 H40C . 0.9600 ?
C41 H41A . 0.9600 ?
C41 H41B . 0.9600 ?
C41 H41C . 0.9600 ?

loop_
_geom_torsion_atom_site_label_1
_geom_torsion_atom_site_label_2
_geom_torsion_atom_site_label_3
_geom_torsion_atom_site_label_4
_geom_torsion_site_symmetry_1
_geom_torsion_site_symmetry_2
_geom_torsion_site_symmetry_3
_geom_torsion_site_symmetry_4
_geom_torsion
_geom_torsion_publ_flag
O8 Cu1 Cu2 O1 . . . . -76.80(15) ?
O4 Cu1 Cu2 O1 . . . . -166.96(15) ?
O6 Cu1 Cu2 O1 . . . . 102.69(15) ?
O2 Cu1 Cu2 O1 . . . . 12.35(15) ?
O10 Cu1 Cu2 O1 . . . . -29(6) ?
O8 Cu1 Cu2 O3 . . . . 102.83(15) ?
O4 Cu1 Cu2 O3 . . . . 12.67(14) ?
O6 Cu1 Cu2 O3 . . . . -77.68(14) ?
O2 Cu1 Cu2 O3 . . . . -168.02(15) ?
O10 Cu1 Cu2 O3 . . . . 151(6) ?
O8 Cu1 Cu2 O5 . . . . -166.64(15) ?
O4 Cu1 Cu2 O5 . . . . 103.20(15) ?
O6 Cu1 Cu2 O5 . . . . 12.86(14) ?
O2 Cu1 Cu2 O5 . . . . -77.48(15) ?
O10 Cu1 Cu2 O5 . . . . -119(6) ?
O8 Cu1 Cu2 O7 . . . . 11.91(14) ?
O4 Cu1 Cu2 O7 . . . . -78.25(15) ?
O6 Cu1 Cu2 O7 . . . . -168.59(14) ?
O2 Cu1 Cu2 O7 . . . . 101.07(15) ?
O10 Cu1 Cu2 O7 . . . . 60(6) ?
O8 Cu1 Cu2 O9 . . . . 93.1(12) ?
O4 Cu1 Cu2 O9 . . . . 2.9(12) ?
O6 Cu1 Cu2 O9 . . . . -87.4(12) ?
O2 Cu1 Cu2 O9 . . . . -177.8(12) ?
O10 Cu1 Cu2 O9 . . . . 141(6) ?
O3 Cu2 O1 C1 . . . . -16.8(9) ?
O5 Cu2 O1 C1 . . . . 69.3(4) ?
O7 Cu2 O1 C1 . . . . -98.7(4) ?
O9 Cu2 O1 C1 . . . . 165.9(4) ?
Cu1 Cu2 O1 C1 . . . . -15.0(4) ?
O8 Cu1 O2 C1 . . . . 70.2(4) ?
O4 Cu1 O2 C1 . . . . -11.1(9) ?
O6 Cu1 O2 C1 . . . . -97.7(4) ?
O10 Cu1 O2 C1 . . . . 165.0(4) ?
Cu2 Cu1 O2 C1 . . . . -14.3(4) ?
O1 Cu2 O3 C12 . . . . -16.2(9) ?
O5 Cu2 O3 C12 . . . . -102.3(3) ?
O7 Cu2 O3 C12 . . . . 65.5(3) ?
O9 Cu2 O3 C12 . . . . 161.2(3) ?
Cu1 Cu2 O3 C12 . . . . -18.0(3) ?
O8 Cu1 O4 C12 . . . . -96.2(3) ?
O6 Cu1 O4 C12 . . . . 71.6(3) ?
O2 Cu1 O4 C12 . . . . -15.0(9) ?
O10 Cu1 O4 C12 . . . . 168.8(3) ?
Cu2 Cu1 O4 C12 . . . . -11.9(3) ?
O1 Cu2 O5 C23 . . . . -98.9(4) ?
O3 Cu2 O5 C23 . . . . 69.5(4) ?
O7 Cu2 O5 C23 . . . . -20.6(9) ?
O9 Cu2 O5 C23 . . . . 161.3(3) ?
Cu1 Cu2 O5 C23 . . . . -13.8(3) ?
O8 Cu1 O6 C23 . . . . -14.3(8) ?
O4 Cu1 O6 C23 . . . . -101.3(3) ?
O2 Cu1 O6 C23 . . . . 66.1(3) ?
O10 Cu1 O6 C23 . . . . 162.5(3) ?
Cu2 Cu1 O6 C23 . . . . -16.7(3) ?
O1 Cu2 O7 C34 . . . . 70.8(4) ?
O3 Cu2 O7 C34 . . . . -97.7(4) ?
O5 Cu2 O7 C34 . . . . -7.7(9) ?
O9 Cu2 O7 C34 . . . . 170.4(4) ?
Cu1 Cu2 O7 C34 . . . . -14.5(4) ?
O4 Cu1 O8 C34 . . . . 70.5(4) ?
O6 Cu1 O8 C34 . . . . -16.4(9) ?
O2 Cu1 O8 C34 . . . . -97.0(4) ?
O10 Cu1 O8 C34 . . . . 166.7(4) ?
Cu2 Cu1 O8 C34 . . . . -14.1(4) ?
O1 Cu2 O9 C36 . . . . 160.3(4) ?
O3 Cu2 O9 C36 . . . . -19.1(5) ?
O5 Cu2 O9 C36 . . . . -109.2(5) ?
O7 Cu2 O9 C36 . . . . 71.2(5) ?
Cu1 Cu2 O9 C36 . . . . -9.5(15) ?
O8 Cu1 O10 C39 . . . . 98.9(5) ?
O4 Cu1 O10 C39 . . . . -171.0(5) ?
O6 Cu1 O10 C39 . . . . -80.5(5) ?
O2 Cu1 O10 C39 . . . . 9.9(5) ?
Cu2 Cu1 O10 C39 . . . . 51(6) ?
Cu2 O1 C1 O2 . . . . 9.0(7) ?
Cu2 O1 C1 C2 . . . . -170.3(3) ?
Cu1 O2 C1 O1 . . . . 7.9(7) ?
Cu1 O2 C1 C2 . . . . -172.8(3) ?
O1 C1 C2 C6 . . . . -176.9(5) ?
O2 C1 C2 C6 . . . . 3.8(8) ?
O1 C1 C2 C3 . . . . 2.4(7) ?
O2 C1 C2 C3 . . . . -177.0(5) ?
O1 C1 C2 Fe1 . . . . -84.9(6) ?
O2 C1 C2 Fe1 . . . . 95.7(5) ?
C10 Fe1 C2 C6 . . . . 152.4(4) ?
C3 Fe1 C2 C6 . . . . -117.9(5) ?
C11 Fe1 C2 C6 . . . . 109.9(4) ?
C8 Fe1 C2 C6 . . . . 51.1(15) ?
C7 Fe1 C2 C6 . . . . 71.2(4) ?
C9 Fe1 C2 C6 . . . . -173.6(5) ?
C5 Fe1 C2 C6 . . . . -37.5(4) ?
C4 Fe1 C2 C6 . . . . -80.2(4) ?
C10 Fe1 C2 C3 . . . . -89.7(4) ?
C11 Fe1 C2 C3 . . . . -132.3(4) ?
C8 Fe1 C2 C3 . . . . 169.0(13) ?
C7 Fe1 C2 C3 . . . . -171.0(4) ?
C9 Fe1 C2 C3 . . . . -55.8(6) ?
C6 Fe1 C2 C3 . . . . 117.9(5) ?
C5 Fe1 C2 C3 . . . . 80.4(4) ?
C4 Fe1 C2 C3 . . . . 37.7(3) ?
C10 Fe1 C2 C1 . . . . 28.4(5) ?
C3 Fe1 C2 C1 . . . . 118.1(6) ?
C11 Fe1 C2 C1 . . . . -14.2(5) ?
C8 Fe1 C2 C1 . . . . -72.9(15) ?
C7 Fe1 C2 C1 . . . . -52.9(6) ?
C9 Fe1 C2 C1 . . . . 62.3(7) ?
C6 Fe1 C2 C1 . . . . -124.0(6) ?
C5 Fe1 C2 C1 . . . . -161.5(5) ?
C4 Fe1 C2 C1 . . . . 155.8(5) ?
C6 C2 C3 C4 . . . . -0.7(6) ?
C1 C2 C3 C4 . . . . 179.9(5) ?
Fe1 C2 C3 C4 . . . . -61.0(4) ?
C6 C2 C3 Fe1 . . . . 60.2(4) ?
C1 C2 C3 Fe1 . . . . -119.2(5) ?
C10 Fe1 C3 C4 . . . . -134.1(4) ?
C11 Fe1 C3 C4 . . . . -173.1(4) ?
C2 Fe1 C3 C4 . . . . 118.7(5) ?
C8 Fe1 C3 C4 . . . . -57.7(7) ?
C7 Fe1 C3 C4 . . . . 161.2(15) ?
C9 Fe1 C3 C4 . . . . -90.5(5) ?
C6 Fe1 C3 C4 . . . . 80.4(4) ?
C5 Fe1 C3 C4 . . . . 36.7(4) ?
C10 Fe1 C3 C2 . . . . 107.2(4) ?
C11 Fe1 C3 C2 . . . . 68.2(4) ?
C8 Fe1 C3 C2 . . . . -176.4(5) ?
C7 Fe1 C3 C2 . . . . 42.5(17) ?
C9 Fe1 C3 C2 . . . . 150.7(3) ?
C6 Fe1 C3 C2 . . . . -38.3(3) ?
C5 Fe1 C3 C2 . . . . -82.0(3) ?
C4 Fe1 C3 C2 . . . . -118.7(5) ?
C2 C3 C4 C5 . . . . 1.1(6) ?
Fe1 C3 C4 C5 . . . . -58.9(4) ?
C2 C3 C4 Fe1 . . . . 60.1(4) ?
C10 Fe1 C4 C5 . . . . -173.9(4) ?
C3 Fe1 C4 C5 . . . . 119.8(5) ?
C11 Fe1 C4 C5 . . . . 150.9(15) ?
C2 Fe1 C4 C5 . . . . 81.3(4) ?
C8 Fe1 C4 C5 . . . . -90.2(4) ?
C7 Fe1 C4 C5 . . . . -53.9(7) ?
C9 Fe1 C4 C5 . . . . -133.0(4) ?
C6 Fe1 C4 C5 . . . . 37.3(3) ?
C10 Fe1 C4 C3 . . . . 66.3(5) ?
C11 Fe1 C4 C3 . . . . 31.1(17) ?
C2 Fe1 C4 C3 . . . . -38.5(3) ?
C8 Fe1 C4 C3 . . . . 149.9(4) ?
C7 Fe1 C4 C3 . . . . -173.7(5) ?
C9 Fe1 C4 C3 . . . . 107.2(4) ?
C6 Fe1 C4 C3 . . . . -82.5(4) ?
C5 Fe1 C4 C3 . . . . -119.8(5) ?
C3 C4 C5 C6 . . . . -1.1(7) ?
Fe1 C4 C5 C6 . . . . -59.0(4) ?
C3 C4 C5 Fe1 . . . . 58.0(4) ?
C10 Fe1 C5 C4 . . . . 28.4(17) ?
C3 Fe1 C5 C4 . . . . -37.5(3) ?
C11 Fe1 C5 C4 . . . . -170.4(5) ?
C2 Fe1 C5 C4 . . . . -82.3(4) ?
C8 Fe1 C5 C4 . . . . 108.4(4) ?
C7 Fe1 C5 C4 . . . . 151.9(4) ?
C9 Fe1 C5 C4 . . . . 67.9(5) ?
C6 Fe1 C5 C4 . . . . -120.1(5) ?
C10 Fe1 C5 C6 . . . . 148.5(15) ?
C3 Fe1 C5 C6 . . . . 82.6(4) ?
C11 Fe1 C5 C6 . . . . -50.3(7) ?
C2 Fe1 C5 C6 . . . . 37.8(4) ?
C8 Fe1 C5 C6 . . . . -131.5(4) ?
C7 Fe1 C5 C6 . . . . -88.0(5) ?
C9 Fe1 C5 C6 . . . . -172.0(4) ?
C4 Fe1 C5 C6 . . . . 120.1(5) ?
C4 C5 C6 C2 . . . . 0.6(7) ?
Fe1 C5 C6 C2 . . . . -59.0(4) ?
C4 C5 C6 Fe1 . . . . 59.6(4) ?
C3 C2 C6 C5 . . . . 0.1(6) ?
C1 C2 C6 C5 . . . . 179.5(5) ?
Fe1 C2 C6 C5 . . . . 59.5(4) ?
C3 C2 C6 Fe1 . . . . -59.5(4) ?
C1 C2 C6 Fe1 . . . . 119.9(5) ?
C10 Fe1 C6 C5 . . . . -170.7(5) ?
C3 Fe1 C6 C5 . . . . -80.4(4) ?
C11 Fe1 C6 C5 . . . . 153.8(4) ?
C2 Fe1 C6 C5 . . . . -119.3(5) ?
C8 Fe1 C6 C5 . . . . 71.2(5) ?
C7 Fe1 C6 C5 . . . . 110.2(4) ?
C9 Fe1 C6 C5 . . . . 40(2) ?
C4 Fe1 C6 C5 . . . . -36.6(4) ?
C10 Fe1 C6 C2 . . . . -51.4(6) ?
C3 Fe1 C6 C2 . . . . 38.9(3) ?
C11 Fe1 C6 C2 . . . . -86.9(4) ?
C8 Fe1 C6 C2 . . . . -169.5(4) ?
C7 Fe1 C6 C2 . . . . -130.5(4) ?
C9 Fe1 C6 C2 . . . . 158.8(17) ?
C5 Fe1 C6 C2 . . . . 119.3(5) ?
C4 Fe1 C6 C2 . . . . 82.7(4) ?
C10 Fe1 C7 C8 . . . . 81.0(5) ?
C3 Fe1 C7 C8 . . . . 149.2(15) ?
C11 Fe1 C7 C8 . . . . 118.7(6) ?
C2 Fe1 C7 C8 . . . . -174.7(4) ?
C9 Fe1 C7 C8 . . . . 36.6(4) ?
C6 Fe1 C7 C8 . . . . -133.8(4) ?
C5 Fe1 C7 C8 . . . . -90.4(5) ?
C4 Fe1 C7 C8 . . . . -54.8(8) ?
C10 Fe1 C7 C11 . . . . -37.7(4) ?
C3 Fe1 C7 C11 . . . . 30.5(18) ?
C2 Fe1 C7 C11 . . . . 66.6(5) ?
C8 Fe1 C7 C11 . . . . -118.7(6) ?
C9 Fe1 C7 C11 . . . . -82.0(5) ?
C6 Fe1 C7 C11 . . . . 107.6(4) ?
C5 Fe1 C7 C11 . . . . 151.0(4) ?
C4 Fe1 C7 C11 . . . . -173.4(5) ?
C11 C7 C8 C9 . . . . -0.4(8) ?
Fe1 C7 C8 C9 . . . . -59.8(5) ?
C11 C7 C8 Fe1 . . . . 59.3(5) ?
C10 Fe1 C8 C9 . . . . 38.6(4) ?
C3 Fe1 C8 C9 . . . . -49.7(7) ?
C11 Fe1 C8 C9 . . . . 82.3(5) ?
C2 Fe1 C8 C9 . . . . 144.2(13) ?
C7 Fe1 C8 C9 . . . . 120.4(6) ?
C6 Fe1 C8 C9 . . . . -172.3(4) ?
C5 Fe1 C8 C9 . . . . -131.2(5) ?
C4 Fe1 C8 C9 . . . . -88.1(5) ?
C10 Fe1 C8 C7 . . . . -81.8(5) ?
C3 Fe1 C8 C7 . . . . -170.1(5) ?
C11 Fe1 C8 C7 . . . . -38.1(4) ?
C2 Fe1 C8 C7 . . . . 23.8(16) ?
C9 Fe1 C8 C7 . . . . -120.4(6) ?
C6 Fe1 C8 C7 . . . . 67.3(5) ?
C5 Fe1 C8 C7 . . . . 108.5(5) ?
C4 Fe1 C8 C7 . . . . 151.6(4) ?
C7 C8 C9 C10 . . . . 0.8(8) ?
Fe1 C8 C9 C10 . . . . -58.9(4) ?
C7 C8 C9 Fe1 . . . . 59.7(5) ?
C10 Fe1 C9 C8 . . . . -118.3(6) ?
C3 Fe1 C9 C8 . . . . 153.6(4) ?
C11 Fe1 C9 C8 . . . . -80.7(5) ?
C2 Fe1 C9 C8 . . . . -169.0(4) ?
C7 Fe1 C9 C8 . . . . -36.8(4) ?
C6 Fe1 C9 C8 . . . . 37(2) ?
C5 Fe1 C9 C8 . . . . 71.0(6) ?
C4 Fe1 C9 C8 . . . . 109.9(5) ?
C3 Fe1 C9 C10 . . . . -88.2(5) ?
C11 Fe1 C9 C10 . . . . 37.5(4) ?
C2 Fe1 C9 C10 . . . . -50.7(7) ?
C8 Fe1 C9 C10 . . . . 118.3(6) ?
C7 Fe1 C9 C10 . . . . 81.4(5) ?
C6 Fe1 C9 C10 . . . . 155.6(17) ?
C5 Fe1 C9 C10 . . . . -170.7(4) ?
C4 Fe1 C9 C10 . . . . -131.8(4) ?
C8 C9 C10 C11 . . . . -0.8(7) ?
Fe1 C9 C10 C11 . . . . -60.4(5) ?
C8 C9 C10 Fe1 . . . . 59.6(5) ?
C3 Fe1 C10 C11 . . . . -132.2(4) ?
C2 Fe1 C10 C11 . . . . -88.1(4) ?
C8 Fe1 C10 C11 . . . . 81.3(5) ?
C7 Fe1 C10 C11 . . . . 37.9(4) ?
C9 Fe1 C10 C11 . . . . 118.9(6) ?
C6 Fe1 C10 C11 . . . . -53.9(7) ?
C5 Fe1 C10 C11 . . . . 165.1(15) ?
C4 Fe1 C10 C11 . . . . -170.9(4) ?
C3 Fe1 C10 C9 . . . . 109.0(5) ?
C11 Fe1 C10 C9 . . . . -118.9(6) ?
C2 Fe1 C10 C9 . . . . 153.0(4) ?
C8 Fe1 C10 C9 . . . . -37.5(5) ?
C7 Fe1 C10 C9 . . . . -80.9(5) ?
C6 Fe1 C10 C9 . . . . -172.8(5) ?
C5 Fe1 C10 C9 . . . . 46.2(17) ?
C4 Fe1 C10 C9 . . . . 70.2(5) ?
C9 C10 C11 C7 . . . . 0.5(7) ?
Fe1 C10 C11 C7 . . . . -59.9(5) ?
C9 C10 C11 Fe1 . . . . 60.5(5) ?
C8 C7 C11 C10 . . . . -0.1(8) ?
Fe1 C7 C11 C10 . . . . 59.5(5) ?
C8 C7 C11 Fe1 . . . . -59.6(5) ?
C3 Fe1 C11 C10 . . . . 67.9(5) ?
C2 Fe1 C11 C10 . . . . 108.0(4) ?
C8 Fe1 C11 C10 . . . . -81.2(5) ?
C7 Fe1 C11 C10 . . . . -118.8(6) ?
C9 Fe1 C11 C10 . . . . -38.2(4) ?
C6 Fe1 C11 C10 . . . . 151.1(4) ?
C5 Fe1 C11 C10 . . . . -175.2(5) ?
C4 Fe1 C11 C10 . . . . 41.7(17) ?
C10 Fe1 C11 C7 . . . . 118.8(6) ?
C3 Fe1 C11 C7 . . . . -173.3(4) ?
C2 Fe1 C11 C7 . . . . -133.2(4) ?
C8 Fe1 C11 C7 . . . . 37.6(5) ?
C9 Fe1 C11 C7 . . . . 80.7(5) ?
C6 Fe1 C11 C7 . . . . -90.1(5) ?
C5 Fe1 C11 C7 . . . . -56.4(7) ?
C4 Fe1 C11 C7 . . . . 160.5(14) ?
Cu2 O3 C12 O4 . . . . 15.3(6) ?
Cu2 O3 C12 C13 . . . . -163.7(3) ?
Cu1 O4 C12 O3 . . . . 2.0(6) ?
Cu1 O4 C12 C13 . . . . -179.0(3) ?
O3 C12 C13 C17 . . . . 170.3(4) ?
O4 C12 C13 C17 . . . . -8.8(7) ?
O3 C12 C13 C14 . . . . -5.8(7) ?
O4 C12 C13 C14 . . . . 175.1(4) ?
O3 C12 C13 Fe2 . . . . 81.5(5) ?
O4 C12 C13 Fe2 . . . . -97.5(4) ?
C22 Fe2 C13 C17 . . . . -131.4(3) ?
C14 Fe2 C13 C17 . . . . 118.2(4) ?
C18 Fe2 C13 C17 . . . . -89.6(4) ?
C20 Fe2 C13 C17 . . . . 167.5(10) ?
C21 Fe2 C13 C17 . . . . -170.4(3) ?
C19 Fe2 C13 C17 . . . . -57.6(6) ?
C16 Fe2 C13 C17 . . . . 37.1(3) ?
C15 Fe2 C13 C17 . . . . 80.7(3) ?
C22 Fe2 C13 C14 . . . . 110.3(3) ?
C18 Fe2 C13 C14 . . . . 152.1(4) ?
C20 Fe2 C13 C14 . . . . 49.3(11) ?
C21 Fe2 C13 C14 . . . . 71.4(4) ?
C19 Fe2 C13 C14 . . . . -175.8(5) ?
C16 Fe2 C13 C14 . . . . -81.1(3) ?
C15 Fe2 C13 C14 . . . . -37.5(3) ?
C17 Fe2 C13 C14 . . . . -118.2(4) ?
C22 Fe2 C13 C12 . . . . -10.2(4) ?
C14 Fe2 C13 C12 . . . . -120.6(5) ?
C18 Fe2 C13 C12 . . . . 31.6(5) ?
C20 Fe2 C13 C12 . . . . -71.3(11) ?
C21 Fe2 C13 C12 . . . . -49.2(5) ?
C19 Fe2 C13 C12 . . . . 63.6(7) ?
C16 Fe2 C13 C12 . . . . 158.3(4) ?
C15 Fe2 C13 C12 . . . . -158.1(5) ?
C17 Fe2 C13 C12 . . . . 121.2(5) ?
C17 C13 C14 C15 . . . . -1.0(5) ?
C12 C13 C14 C15 . . . . 175.7(4) ?
Fe2 C13 C14 C15 . . . . 60.0(3) ?
C17 C13 C14 Fe2 . . . . -60.9(3) ?
C12 C13 C14 Fe2 . . . . 115.7(4) ?
C13 Fe2 C14 C15 . . . . -118.9(4) ?
C22 Fe2 C14 C15 . . . . 155.0(3) ?
C18 Fe2 C14 C15 . . . . -173.2(5) ?
C20 Fe2 C14 C15 . . . . 74.2(4) ?
C21 Fe2 C14 C15 . . . . 112.8(4) ?
C19 Fe2 C14 C15 . . . . 51.5(13) ?
C16 Fe2 C14 C15 . . . . -37.6(3) ?
C17 Fe2 C14 C15 . . . . -80.8(3) ?
C22 Fe2 C14 C13 . . . . -86.1(3) ?
C18 Fe2 C14 C13 . . . . -54.3(6) ?
C20 Fe2 C14 C13 . . . . -166.9(3) ?
C21 Fe2 C14 C13 . . . . -128.3(3) ?
C19 Fe2 C14 C13 . . . . 170.4(12) ?
C16 Fe2 C14 C13 . . . . 81.3(3) ?
C15 Fe2 C14 C13 . . . . 118.9(4) ?
C17 Fe2 C14 C13 . . . . 38.1(3) ?
C13 C14 C15 C16 . . . . 0.4(6) ?
Fe2 C14 C15 C16 . . . . 59.4(4) ?
C13 C14 C15 Fe2 . . . . -59.0(3) ?
C13 Fe2 C15 C14 . . . . 38.4(3) ?
C22 Fe2 C15 C14 . . . . -48.2(5) ?
C18 Fe2 C15 C14 . . . . 159.9(13) ?
C20 Fe2 C15 C14 . . . . -127.3(4) ?
C21 Fe2 C15 C14 . . . . -84.0(4) ?
C19 Fe2 C15 C14 . . . . -167.3(4) ?
C16 Fe2 C15 C14 . . . . 119.1(4) ?
C17 Fe2 C15 C14 . . . . 82.4(3) ?
C13 Fe2 C15 C16 . . . . -80.7(3) ?
C22 Fe2 C15 C16 . . . . -167.3(4) ?
C14 Fe2 C15 C16 . . . . -119.1(4) ?
C18 Fe2 C15 C16 . . . . 40.8(15) ?
C20 Fe2 C15 C16 . . . . 113.6(4) ?
C21 Fe2 C15 C16 . . . . 156.9(3) ?
C19 Fe2 C15 C16 . . . . 73.6(5) ?
C17 Fe2 C15 C16 . . . . -36.7(3) ?
C14 C15 C16 C17 . . . . 0.3(6) ?
Fe2 C15 C16 C17 . . . . 59.3(4) ?
C14 C15 C16 Fe2 . . . . -59.0(4) ?
C13 Fe2 C16 C17 . . . . -37.9(3) ?
C22 Fe2 C16 C17 . . . . 27.4(13) ?
C14 Fe2 C16 C17 . . . . -82.6(3) ?
C18 Fe2 C16 C17 . . . . 68.6(5) ?
C20 Fe2 C16 C17 . . . . 154.0(4) ?
C21 Fe2 C16 C17 . . . . -167.4(5) ?
C19 Fe2 C16 C17 . . . . 110.5(4) ?
C15 Fe2 C16 C17 . . . . -120.3(4) ?
C13 Fe2 C16 C15 . . . . 82.4(3) ?
C22 Fe2 C16 C15 . . . . 147.7(11) ?
C14 Fe2 C16 C15 . . . . 37.7(3) ?
C18 Fe2 C16 C15 . . . . -171.1(4) ?
C20 Fe2 C16 C15 . . . . -85.7(4) ?
C21 Fe2 C16 C15 . . . . -47.2(6) ?
C19 Fe2 C16 C15 . . . . -129.2(4) ?
C17 Fe2 C16 C15 . . . . 120.3(4) ?
C15 C16 C17 C13 . . . . -0.9(6) ?
Fe2 C16 C17 C13 . . . . 58.2(3) ?
C15 C16 C17 Fe2 . . . . -59.2(4) ?
C14 C13 C17 C16 . . . . 1.2(5) ?
C12 C13 C17 C16 . . . . -175.5(4) ?
Fe2 C13 C17 C16 . . . . -59.2(4) ?
C14 C13 C17 Fe2 . . . . 60.3(3) ?
C12 C13 C17 Fe2 . . . . -116.3(4) ?
C13 Fe2 C17 C16 . . . . 119.4(4) ?
C22 Fe2 C17 C16 . . . . -172.9(4) ?
C14 Fe2 C17 C16 . . . . 80.7(3) ?
C18 Fe2 C17 C16 . . . . -132.4(4) ?
C20 Fe2 C17 C16 . . . . -54.4(7) ?
C21 Fe2 C17 C16 . . . . 153.8(10) ?
C19 Fe2 C17 C16 . . . . -88.9(4) ?
C15 Fe2 C17 C16 . . . . 37.1(3) ?
C22 Fe2 C17 C13 . . . . 67.8(4) ?
C14 Fe2 C17 C13 . . . . -38.7(3) ?
C18 Fe2 C17 C13 . . . . 108.2(4) ?
C20 Fe2 C17 C13 . . . . -173.8(5) ?
C21 Fe2 C17 C13 . . . . 34.4(11) ?
C19 Fe2 C17 C13 . . . . 151.7(4) ?
C16 Fe2 C17 C13 . . . . -119.4(4) ?
C15 Fe2 C17 C13 . . . . -82.3(3) ?
C13 Fe2 C18 C22 . . . . -84.5(4) ?
C14 Fe2 C18 C22 . . . . -47.6(6) ?
C20 Fe2 C18 C22 . . . . 81.3(4) ?
C21 Fe2 C18 C22 . . . . 37.7(3) ?
C19 Fe2 C18 C22 . . . . 119.1(6) ?
C16 Fe2 C18 C22 . . . . -167.6(3) ?
C15 Fe2 C18 C22 . . . . 158.0(13) ?
C17 Fe2 C18 C22 . . . . -128.3(3) ?
C13 Fe2 C18 C19 . . . . 156.5(4) ?
C22 Fe2 C18 C19 . . . . -119.1(6) ?
C14 Fe2 C18 C19 . . . . -166.7(5) ?
C20 Fe2 C18 C19 . . . . -37.8(4) ?
C21 Fe2 C18 C19 . . . . -81.4(5) ?
C16 Fe2 C18 C19 . . . . 73.3(5) ?
C15 Fe2 C18 C19 . . . . 38.9(16) ?
C17 Fe2 C18 C19 . . . . 112.6(4) ?
C22 C18 C19 C20 . . . . 0.4(7) ?
Fe2 C18 C19 C20 . . . . 60.0(5) ?
C22 C18 C19 Fe2 . . . . -59.6(4) ?
C13 Fe2 C19 C20 . . . . -165.1(4) ?
C22 Fe2 C19 C20 . . . . -80.8(4) ?
C14 Fe2 C19 C20 . . . . 28.0(15) ?
C18 Fe2 C19 C20 . . . . -118.1(6) ?
C21 Fe2 C19 C20 . . . . -37.3(4) ?
C16 Fe2 C19 C20 . . . . 112.2(4) ?
C15 Fe2 C19 C20 . . . . 70.3(5) ?
C17 Fe2 C19 C20 . . . . 155.7(4) ?
C13 Fe2 C19 C18 . . . . -46.9(7) ?
C22 Fe2 C19 C18 . . . . 37.3(4) ?
C14 Fe2 C19 C18 . . . . 146.1(11) ?
C20 Fe2 C19 C18 . . . . 118.1(6) ?
C21 Fe2 C19 C18 . . . . 80.9(5) ?
C16 Fe2 C19 C18 . . . . -129.7(4) ?
C15 Fe2 C19 C18 . . . . -171.5(4) ?
C17 Fe2 C19 C18 . . . . -86.1(5) ?
C18 C19 C20 C21 . . . . -0.1(7) ?
Fe2 C19 C20 C21 . . . . 59.6(4) ?
C18 C19 C20 Fe2 . . . . -59.7(4) ?
C13 Fe2 C20 C19 . . . . 147.3(9) ?
C22 Fe2 C20 C19 . . . . 81.9(5) ?
C14 Fe2 C20 C19 . . . . -172.6(4) ?
C18 Fe2 C20 C19 . . . . 38.4(5) ?
C21 Fe2 C20 C19 . . . . 119.7(6) ?
C16 Fe2 C20 C19 . . . . -87.6(5) ?
C15 Fe2 C20 C19 . . . . -131.0(5) ?
C17 Fe2 C20 C19 . . . . -50.4(7) ?
C13 Fe2 C20 C21 . . . . 27.6(12) ?
C22 Fe2 C20 C21 . . . . -37.8(4) ?
C14 Fe2 C20 C21 . . . . 67.7(5) ?
C18 Fe2 C20 C21 . . . . -81.3(5) ?
C19 Fe2 C20 C21 . . . . -119.7(6) ?
C16 Fe2 C20 C21 . . . . 152.7(4) ?
C15 Fe2 C20 C21 . . . . 109.2(4) ?
C17 Fe2 C20 C21 . . . . -170.1(4) ?
C19 C20 C21 C22 . . . . -0.2(7) ?
Fe2 C20 C21 C22 . . . . 59.5(4) ?
C19 C20 C21 Fe2 . . . . -59.8(5) ?
C13 Fe2 C21 C22 . . . . 69.2(5) ?
C14 Fe2 C21 C22 . . . . 110.1(4) ?
C18 Fe2 C21 C22 . . . . -37.5(4) ?
C20 Fe2 C21 C22 . . . . -118.6(6) ?
C19 Fe2 C21 C22 . . . . -81.5(5) ?
C16 Fe2 C21 C22 . . . . -175.2(5) ?
C15 Fe2 C21 C22 . . . . 152.4(4) ?
C17 Fe2 C21 C22 . . . . 41.4(12) ?
C13 Fe2 C21 C20 . . . . -172.2(4) ?
C22 Fe2 C21 C20 . . . . 118.6(6) ?
C14 Fe2 C21 C20 . . . . -131.3(4) ?
C18 Fe2 C21 C20 . . . . 81.1(5) ?
C19 Fe2 C21 C20 . . . . 37.0(4) ?
C16 Fe2 C21 C20 . . . . -56.6(7) ?
C15 Fe2 C21 C20 . . . . -89.0(5) ?
C17 Fe2 C21 C20 . . . . 160.0(9) ?
C19 C18 C22 C21 . . . . -0.5(7) ?
Fe2 C18 C22 C21 . . . . -60.3(4) ?
C19 C18 C22 Fe2 . . . . 59.8(4) ?
C20 C21 C22 C18 . . . . 0.5(7) ?
Fe2 C21 C22 C18 . . . . 60.2(4) ?
C20 C21 C22 Fe2 . . . . -59.8(4) ?
C13 Fe2 C22 C18 . . . . 111.6(4) ?
C14 Fe2 C22 C18 . . . . 155.0(4) ?
C20 Fe2 C22 C18 . . . . -81.2(5) ?
C21 Fe2 C22 C18 . . . . -119.0(5) ?
C19 Fe2 C22 C18 . . . . -37.9(4) ?
C16 Fe2 C22 C18 . . . . 50.1(13) ?
C15 Fe2 C22 C18 . . . . -172.6(4) ?
C17 Fe2 C22 C18 . . . . 72.5(5) ?
C13 Fe2 C22 C21 . . . . -129.4(4) ?
C14 Fe2 C22 C21 . . . . -86.0(4) ?
C18 Fe2 C22 C21 . . . . 119.0(5) ?
C20 Fe2 C22 C21 . . . . 37.8(4) ?
C19 Fe2 C22 C21 . . . . 81.1(5) ?
C16 Fe2 C22 C21 . . . . 169.1(10) ?
C15 Fe2 C22 C21 . . . . -53.5(6) ?
C17 Fe2 C22 C21 . . . . -168.5(4) ?
Cu2 O5 C23 O6 . . . . 5.5(6) ?
Cu2 O5 C23 C24 . . . . -174.2(3) ?
Cu1 O6 C23 O5 . . . . 12.0(6) ?
Cu1 O6 C23 C24 . . . . -168.3(3) ?
C31 Fe3 C25 C26 . . . . -46.1(12) ?
C28 Fe3 C25 C26 . . . . 81.4(4) ?
C29 Fe3 C25 C26 . . . . -119.9(5) ?
C32 Fe3 C25 C26 . . . . 167.6(10) ?
C33 Fe3 C25 C26 . . . . -160.2(5) ?
C30 Fe3 C25 C26 . . . . -77.8(6) ?
C27 Fe3 C25 C26 . . . . 37.8(4) ?
Fe3 C25 C26 C27 . . . . -59.1(5) ?
C31 Fe3 C26 C25 . . . . 162.3(5) ?
C28 Fe3 C26 C25 . . . . -81.8(4) ?
C29 Fe3 C26 C25 . . . . 79.4(5) ?
C32 Fe3 C26 C25 . . . . -167.1(10) ?
C33 Fe3 C26 C25 . . . . 50.0(11) ?
C30 Fe3 C26 C25 . . . . 120.3(5) ?
C27 Fe3 C26 C25 . . . . -119.1(6) ?
C31 Fe3 C26 C27 . . . . -78.6(6) ?
C28 Fe3 C26 C27 . . . . 37.3(4) ?
C29 Fe3 C26 C27 . . . . -161.5(4) ?
C32 Fe3 C26 C27 . . . . -48.1(12) ?
C33 Fe3 C26 C27 . . . . 169.1(9) ?
C30 Fe3 C26 C27 . . . . -120.7(5) ?
C25 Fe3 C26 C27 . . . . 119.1(6) ?
C25 C26 C27 C28 . . . . 0.5(8) ?
Fe3 C26 C27 C28 . . . . -58.5(5) ?
C25 C26 C27 Fe3 . . . . 59.0(5) ?
C31 Fe3 C27 C28 . . . . -119.8(5) ?
C29 Fe3 C27 C28 . . . . 166.8(9) ?
C32 Fe3 C27 C28 . . . . -78.6(5) ?
C33 Fe3 C27 C28 . . . . -48.5(11) ?
C30 Fe3 C27 C28 . . . . -162.9(5) ?
C25 Fe3 C27 C28 . . . . 81.9(4) ?
C26 Fe3 C27 C28 . . . . 119.6(5) ?
C31 Fe3 C27 C26 . . . . 120.6(5) ?
C28 Fe3 C27 C26 . . . . -119.6(5) ?
C29 Fe3 C27 C26 . . . . 47.2(10) ?
C32 Fe3 C27 C26 . . . . 161.8(5) ?
C33 Fe3 C27 C26 . . . . -168.1(9) ?
C30 Fe3 C27 C26 . . . . 77.5(5) ?
C25 Fe3 C27 C26 . . . . -37.8(4) ?
C26 C27 C28 Fe3 . . . . 59.2(5) ?
C31 Fe3 C28 C27 . . . . 79.2(6) ?
C29 Fe3 C28 C27 . . . . -166.1(10) ?
C32 Fe3 C28 C27 . . . . 121.0(5) ?
C33 Fe3 C28 C27 . . . . 162.0(5) ?
C30 Fe3 C28 C27 . . . . 43.0(11) ?
C25 Fe3 C28 C27 . . . . -81.4(4) ?
C26 Fe3 C28 C27 . . . . -37.5(4) ?
C31 Fe3 C29 C33 . . . . 80.7(7) ?
C28 Fe3 C29 C33 . . . . -43.5(13) ?
C32 Fe3 C29 C33 . . . . 37.1(6) ?
C30 Fe3 C29 C33 . . . . 120.6(9) ?
C25 Fe3 C29 C33 . . . . -120.9(6) ?
C27 Fe3 C29 C33 . . . . 161.9(8) ?
C26 Fe3 C29 C33 . . . . -163.3(5) ?
C31 Fe3 C29 C30 . . . . -39.9(7) ?
C28 Fe3 C29 C30 . . . . -164.1(9) ?
C32 Fe3 C29 C30 . . . . -83.5(7) ?
C33 Fe3 C29 C30 . . . . -120.6(9) ?
C25 Fe3 C29 C30 . . . . 118.5(6) ?
C27 Fe3 C29 C30 . . . . 41.3(13) ?
C26 Fe3 C29 C30 . . . . 76.1(7) ?
C33 C29 C30 C31 . . . . -0.3(10) ?
Fe3 C29 C30 C31 . . . . 59.7(6) ?
C33 C29 C30 Fe3 . . . . -60.0(7) ?
C31 Fe3 C30 C29 . . . . 116.1(10) ?
C28 Fe3 C30 C29 . . . . 164.9(9) ?
C32 Fe3 C30 C29 . . . . 79.0(7) ?
C33 Fe3 C30 C29 . . . . 36.0(6) ?
C25 Fe3 C30 C29 . . . . -80.3(7) ?
C27 Fe3 C30 C29 . . . . -163.5(6) ?
C26 Fe3 C30 C29 . . . . -121.9(7) ?
C28 Fe3 C30 C31 . . . . 48.9(13) ?
C29 Fe3 C30 C31 . . . . -116.1(10) ?
C32 Fe3 C30 C31 . . . . -37.0(6) ?
C33 Fe3 C30 C31 . . . . -80.1(7) ?
C25 Fe3 C30 C31 . . . . 163.7(6) ?
C27 Fe3 C30 C31 . . . . 80.4(7) ?
C26 Fe3 C30 C31 . . . . 122.0(6) ?
C29 C30 C31 C32 . . . . 0.0(10) ?
Fe3 C30 C31 C32 . . . . 60.5(6) ?
C29 C30 C31 Fe3 . . . . -60.4(6) ?
C28 Fe3 C31 C32 . . . . 79.7(7) ?
C29 Fe3 C31 C32 . . . . -80.4(7) ?
C33 Fe3 C31 C32 . . . . -37.8(7) ?
C30 Fe3 C31 C32 . . . . -119.3(10) ?
C25 Fe3 C31 C32 . . . . -161.8(9) ?
C27 Fe3 C31 C32 . . . . 121.8(6) ?
C26 Fe3 C31 C32 . . . . 164.0(6) ?
C28 Fe3 C31 C30 . . . . -160.9(6) ?
C29 Fe3 C31 C30 . . . . 39.0(7) ?
C32 Fe3 C31 C30 . . . . 119.3(10) ?
C33 Fe3 C31 C30 . . . . 81.5(7) ?
C25 Fe3 C31 C30 . . . . -42.5(14) ?
C27 Fe3 C31 C30 . . . . -118.9(6) ?
C26 Fe3 C31 C30 . . . . -76.7(7) ?
C30 C31 C32 C33 . . . . 0.2(10) ?
Fe3 C31 C32 C33 . . . . 60.5(6) ?
C30 C31 C32 Fe3 . . . . -60.3(6) ?
C28 Fe3 C32 C31 . . . . -119.3(6) ?
C29 Fe3 C32 C31 . . . . 81.8(7) ?
C33 Fe3 C32 C31 . . . . 118.2(10) ?
C30 Fe3 C32 C31 . . . . 38.2(7) ?
C25 Fe3 C32 C31 . . . . 162.3(9) ?
C27 Fe3 C32 C31 . . . . -77.2(7) ?
C26 Fe3 C32 C31 . . . . -41.4(14) ?
C31 Fe3 C32 C33 . . . . -118.2(10) ?
C28 Fe3 C32 C33 . . . . 122.5(6) ?
C29 Fe3 C32 C33 . . . . -36.4(6) ?
C30 Fe3 C32 C33 . . . . -80.1(7) ?
C25 Fe3 C32 C33 . . . . 44.0(14) ?
C27 Fe3 C32 C33 . . . . 164.6(6) ?
C26 Fe3 C32 C33 . . . . -159.6(9) ?
C30 C29 C33 C32 . . . . 0.4(10) ?
Fe3 C29 C33 C32 . . . . -59.3(6) ?
C30 C29 C33 Fe3 . . . . 59.7(7) ?
C31 C32 C33 C29 . . . . -0.4(10) ?
Fe3 C32 C33 C29 . . . . 59.4(7) ?
C31 C32 C33 Fe3 . . . . -59.8(6) ?
C31 Fe3 C33 C29 . . . . -82.0(7) ?
C28 Fe3 C33 C29 . . . . 163.2(5) ?
C32 Fe3 C33 C29 . . . . -120.0(9) ?
C30 Fe3 C33 C29 . . . . -37.0(6) ?
C25 Fe3 C33 C29 . . . . 77.5(7) ?
C27 Fe3 C33 C29 . . . . -160.6(8) ?
C26 Fe3 C33 C29 . . . . 40.8(12) ?
C31 Fe3 C33 C32 . . . . 38.0(6) ?
C28 Fe3 C33 C32 . . . . -76.9(7) ?
C29 Fe3 C33 C32 . . . . 120.0(9) ?
C30 Fe3 C33 C32 . . . . 82.9(7) ?
C25 Fe3 C33 C32 . . . . -162.5(6) ?
C27 Fe3 C33 C32 . . . . -40.6(13) ?
C26 Fe3 C33 C32 . . . . 160.8(8) ?
Cu1 O8 C34 O7 . . . . 7.6(7) ?
Cu1 O8 C34 C35 . . . . -173.9(4) ?
Cu2 O7 C34 O8 . . . . 8.8(7) ?
Cu2 O7 C34 C35 . . . . -169.7(4) ?
Cu2 O9 C36 N1 . . . . 175.1(5) ?
C38 N1 C36 O9 . . . . -178.8(7) ?
C37 N1 C36 O9 . . . . -2.3(11) ?
Cu1 O10 C39 N2 . . . . -176.0(5) ?
C41 N2 C39 O10 . . . . 177.9(7) ?
C40 N2 C39 O10 . . . . 3.4(10) ?
